data_7200749
loop_
_publ_author_name
'Raatikainen, Kari'
'Rissanen, Kari'

_publ_section_title
;
 Hierarchical halogen bonding induces polymorphism
;
_journal_issue 5
_journal_name_full CrystEngComm
_journal_page_first 750
_journal_paper_doi 10.1039/b821085n
_journal_volume 11
_journal_year 2009
_chemical_absolute_configuration unk
_chemical_compound_source 'synthesis as described'
_chemical_formula_moiety 'C6 H12 N2, 2(C6 H3 I N2 O4)'
_chemical_formula_sum 'C18 H18 I2 N6 O8'
_chemical_formula_weight 700.18
_chemical_name_systematic
;
?
;
_space_group_IT_number 78
_symmetry_cell_setting tetragonal
_symmetry_Int_Tables_number 78
_symmetry_space_group_name_Hall 'P 4cw'
_symmetry_space_group_name_H-M 'P 43'
_atom_sites_solution_hydrogens geom
_atom_sites_solution_primary direct
_atom_sites_solution_secondary difmap
_audit_creation_date 2008-08-25T15:44:54-00:00
_audit_creation_method 'WinGX routine CIF_UPDATE'
_cell_angle_alpha 90
_cell_angle_beta 90
_cell_angle_gamma 90
_cell_formula_units_Z 4
_cell_length_a 10.3457(3)
_cell_length_b 10.3457(3)
_cell_length_c 21.8653(5)
_cell_measurement_reflns_used 11890
_cell_measurement_temperature 123(2)
_cell_measurement_theta_max 28.283
_cell_measurement_theta_min 0.407
_cell_measurement_wavelength 0.71073
_cell_volume 2340.32(11)
_computing_cell_refinement 'HKL Scalepack (Otwinowski & Minor 1997)'
_computing_data_collection 'Collect (Bruker AXS BV, 1997-2004)'
_computing_data_reduction 'HKL Denzo and Scalepack (Otwinowski & Minor 1997)'
_computing_molecular_graphics 'Ortep-3 for Windows (Farrugia, 1997)'
_computing_publication_material 'WinGX publication routines (Farrugia, 1999)'
_computing_structure_refinement 'SHELXL-97 (Sheldrick, 1997)'
_computing_structure_solution 'SIR92 (Giacovazzo et al, 1993)'
_diffrn_ambient_temperature 123(2)
_diffrn_detector 'CCD plate'
_diffrn_detector_area_resol_mean 9
_diffrn_measured_fraction_theta_full 1
_diffrn_measured_fraction_theta_max 1
_diffrn_measurement_device '95mm CCD camera on \k-goniostat'
_diffrn_measurement_device_type KappaCCD
_diffrn_measurement_method 'CCD rotation images, thick slices'
_diffrn_orient_matrix_type 'by Bruker AXS Collect from scalepack cell'
_diffrn_orient_matrix_UB_11 0.16382E-1
_diffrn_orient_matrix_UB_12 -0.641993E-1
_diffrn_orient_matrix_UB_13 0.332815E-1
_diffrn_orient_matrix_UB_21 0.941372E-1
_diffrn_orient_matrix_UB_22 -0.12E-4
_diffrn_orient_matrix_UB_23 -0.104088E-1
_diffrn_orient_matrix_UB_31 0.145656E-1
_diffrn_orient_matrix_UB_32 0.722625E-1
_diffrn_orient_matrix_UB_33 0.295914E-1
_diffrn_radiation_monochromator graphite
_diffrn_radiation_probe x-ray
_diffrn_radiation_type MoK\a
_diffrn_radiation_wavelength 0.71073
_diffrn_reflns_av_R_equivalents 0.0312
_diffrn_reflns_av_unetI/netI 0.036
_diffrn_reflns_limit_h_max 0
_diffrn_reflns_limit_h_min -12
_diffrn_reflns_limit_k_max 12
_diffrn_reflns_limit_k_min -12
_diffrn_reflns_limit_l_max 25
_diffrn_reflns_limit_l_min -26
_diffrn_reflns_number 8226
_diffrn_reflns_theta_full 25
_diffrn_reflns_theta_max 25
_diffrn_reflns_theta_min 1.97
_diffrn_source 'Enraf Nonius FR590'
_exptl_absorpt_coefficient_mu 2.744
_exptl_absorpt_correction_T_max 0.6630
_exptl_absorpt_correction_T_min 0.5996
_exptl_absorpt_correction_type multi-scan
_exptl_absorpt_process_details '(Blessing et al., 1995)'
_exptl_crystal_colour orange
_exptl_crystal_density_diffrn 1.987
_exptl_crystal_density_method 'not measured'
_exptl_crystal_description prism
_exptl_crystal_F_000 1352
_exptl_crystal_size_max 0.15
_exptl_crystal_size_mid 0.15
_exptl_crystal_size_min 0.15
_refine_diff_density_max 0.321
_refine_diff_density_min -0.29
_refine_diff_density_rms 0.069
_refine_ls_abs_structure_details 'Flack H D (1983), Acta Cryst. A39, 876-881'
_refine_ls_abs_structure_Flack 0.49(3)
_refine_ls_extinction_method none
_refine_ls_goodness_of_fit_ref 1.045
_refine_ls_hydrogen_treatment constr
_refine_ls_matrix_type full
_refine_ls_number_parameters 308
_refine_ls_number_reflns 4124
_refine_ls_number_restraints 1
_refine_ls_restrained_S_all 1.045
_refine_ls_R_factor_all 0.0294
_refine_ls_R_factor_gt 0.0258
_refine_ls_shift/su_max 0.001
_refine_ls_shift/su_mean 0
_refine_ls_structure_factor_coef Fsqd
_refine_ls_weighting_details 'calc w=1/[\s^2^(Fo^2^)+(0.0089P)^2^+4.0924P] where P=(Fo^2^+2Fc^2^)/3'
_refine_ls_weighting_scheme calc
_refine_ls_wR_factor_gt 0.0492
_refine_ls_wR_factor_ref 0.0505
_reflns_number_gt 3836
_reflns_number_total 4124
_reflns_threshold_expression >2sigma(I)
_cod_data_source_file b821085n.txt
_cod_data_source_block 1
_cod_database_code 7200749

loop_
_symmetry_equiv_pos_as_xyz
'x, y, z'
'-x, -y, z+1/2'
'-y, x, z+3/4'
'y, -x, z+1/4'

loop_
_atom_site_label
_atom_site_type_symbol
_atom_site_fract_x
_atom_site_fract_y
_atom_site_fract_z
_atom_site_U_iso_or_equiv
_atom_site_adp_type
_atom_site_occupancy
_atom_site_symmetry_multiplicity
_atom_site_calc_flag
_atom_site_refinement_flags
_atom_site_disorder_assembly
_atom_site_disorder_group
I1 I 0.23019(4) 0.27948(3) 0.679803(12) 0.02529(11) Uani 1 1 d . . .
C2 C 0.2313(5) 0.2820(5) 0.7762(5) 0.022(2) Uani 1 1 d . . .
C3 C 0.3255(5) 0.2102(5) 0.8079(3) 0.0205(12) Uani 1 1 d . . .
H3 H 0.389 0.1621 0.7863 0.025 Uiso 1 1 calc R . .
C4 C 0.3234(5) 0.2114(5) 0.8712(3) 0.0240(13) Uani 1 1 d . . .
C5 C 0.2386(6) 0.2830(6) 0.9048(6) 0.032(2) Uani 1 1 d . . .
H5 H 0.2422 0.2848 0.9482 0.038 Uiso 1 1 calc R . .
C6 C 0.1461(5) 0.3538(5) 0.8724(3) 0.0250(13) Uani 1 1 d . . .
C7 C 0.1394(5) 0.3541(5) 0.8090(3) 0.0224(11) Uani 1 1 d . . .
H7 H 0.0743 0.4018 0.7883 0.027 Uiso 1 1 calc R . .
N8 N 0.4189(5) 0.1312(5) 0.9042(2) 0.0292(12) Uani 1 1 d . . .
O9 O 0.5020(4) 0.0771(4) 0.8738(2) 0.0403(12) Uani 1 1 d . . .
O10 O 0.4106(5) 0.1251(4) 0.9604(2) 0.0441(12) Uani 1 1 d . . .
N11 N 0.0516(5) 0.4319(4) 0.9077(2) 0.0296(12) Uani 1 1 d . . .
O12 O -0.0364(4) 0.4836(4) 0.8788(2) 0.0366(11) Uani 1 1 d . . .
O13 O 0.0664(5) 0.4391(4) 0.96335(19) 0.0405(11) Uani 1 1 d . . .
I14 I 0.25417(3) 0.21384(4) 0.312794(11) 0.02298(11) Uani 1 1 d . . .
C15 C 0.2509(5) 0.2193(6) 0.2150(6) 0.022(2) Uani 1 1 d . . .
C16 C 0.1771(5) 0.1310(5) 0.1838(3) 0.0243(12) Uani 1 1 d . . .
H16 H 0.128 0.0677 0.205 0.029 Uiso 1 1 calc R . .
C17 C 0.1761(5) 0.1370(5) 0.1200(3) 0.0260(13) Uani 1 1 d . . .
C18 C 0.2483(5) 0.2245(6) 0.0878(5) 0.024(2) Uani 1 1 d . . .
H18 H 0.2496 0.2248 0.0444 0.029 Uiso 1 1 calc R . .
C19 C 0.3187(5) 0.3117(5) 0.1213(3) 0.0259(13) Uani 1 1 d . . .
C20 C 0.3210(5) 0.3129(5) 0.1850(3) 0.0248(13) Uani 1 1 d . . .
H20 H 0.3692 0.3759 0.2069 0.03 Uiso 1 1 calc R . .
N21 N 0.0950(5) 0.0439(5) 0.0865(3) 0.0356(13) Uani 1 1 d . . .
O22 O 0.0306(5) -0.0340(4) 0.1152(2) 0.0420(11) Uani 1 1 d . . .
O23 O 0.0949(4) 0.0511(5) 0.0302(2) 0.0416(11) Uani 1 1 d . . .
N24 N 0.3957(5) 0.4112(5) 0.0887(3) 0.0324(13) Uani 1 1 d . . .
O25 O 0.3995(5) 0.4038(5) 0.0326(2) 0.0486(12) Uani 1 1 d . . .
O26 O 0.4499(4) 0.4929(4) 0.1184(2) 0.0372(11) Uani 1 1 d . . .
N27 N 0.2371(4) 0.2612(6) 0.5537(4) 0.0187(16) Uani 1 1 d . . .
C28 C 0.3252(5) 0.3541(5) 0.5256(3) 0.0261(12) Uani 1 1 d . . .
H28A H 0.4149 0.3361 0.5389 0.031 Uiso 1 1 calc R . .
H28B H 0.3023 0.4427 0.5388 0.031 Uiso 1 1 calc R . .
C29 C 0.3162(5) 0.3441(5) 0.4550(2) 0.0269(13) Uani 1 1 d . . .
H29A H 0.2686 0.4195 0.4387 0.032 Uiso 1 1 calc R . .
H29B H 0.4042 0.3444 0.4372 0.032 Uiso 1 1 calc R . .
N30 N 0.2487(4) 0.2238(5) 0.4377(4) 0.0198(18) Uani 1 1 d . . .
C31 C 0.1129(5) 0.2326(5) 0.4586(2) 0.0234(11) Uani 1 1 d . . .
H31A H 0.0706 0.1471 0.4547 0.028 Uiso 1 1 calc R . .
H31B H 0.0651 0.2949 0.4326 0.028 Uiso 1 1 calc R . .
C32 C 0.1086(5) 0.2774(5) 0.5261(2) 0.0269(12) Uani 1 1 d . . .
H32A H 0.0824 0.3693 0.5281 0.032 Uiso 1 1 calc R . .
H32B H 0.0443 0.2255 0.5489 0.032 Uiso 1 1 calc R . .
C33 C 0.3115(5) 0.1151(5) 0.4715(2) 0.0220(11) Uani 1 1 d . . .
H33A H 0.406 0.117 0.4646 0.026 Uiso 1 1 calc R . .
H33B H 0.2779 0.0315 0.4563 0.026 Uiso 1 1 calc R . .
C34 C 0.2831(5) 0.1280(5) 0.5401(2) 0.0201(11) Uani 1 1 d . . .
H34A H 0.2163 0.0645 0.5522 0.024 Uiso 1 1 calc R . .
H34B H 0.3625 0.1097 0.5639 0.024 Uiso 1 1 calc R . .

loop_
_atom_site_aniso_label
_atom_site_aniso_U_11
_atom_site_aniso_U_22
_atom_site_aniso_U_33
_atom_site_aniso_U_23
_atom_site_aniso_U_13
_atom_site_aniso_U_12
I1 0.0410(2) 0.0224(2) 0.0124(3) -0.00064(16) 0.00257(17) 0.00297(15)
C2 0.037(4) 0.021(3) 0.009(6) 0.002(2) 0.002(2) -0.006(3)
C3 0.030(3) 0.018(2) 0.014(3) -0.001(2) 0.006(2) -0.009(2)
C4 0.030(3) 0.024(3) 0.018(3) 0.004(2) -0.007(2) -0.009(2)
C5 0.048(4) 0.031(4) 0.016(6) -0.002(3) 0.007(3) -0.012(3)
C6 0.041(3) 0.014(3) 0.019(3) -0.004(2) 0.010(3) -0.008(2)
C7 0.034(3) 0.017(2) 0.016(3) 0.000(2) 0.001(2) -0.004(2)
N8 0.038(3) 0.027(3) 0.022(3) -0.004(2) -0.006(2) -0.009(2)
O9 0.033(2) 0.053(3) 0.035(3) 0.000(2) -0.002(2) 0.005(2)
O10 0.062(3) 0.054(3) 0.017(3) 0.000(2) -0.008(2) 0.007(2)
N11 0.043(3) 0.025(2) 0.021(3) -0.007(2) 0.013(2) -0.008(2)
O12 0.043(3) 0.027(2) 0.040(3) -0.0047(19) 0.008(2) 0.0023(19)
O13 0.068(3) 0.040(2) 0.013(3) -0.0137(18) 0.013(2) -0.007(2)
I14 0.02082(17) 0.0361(2) 0.0120(3) -0.00157(17) 0.00005(15) -0.00282(17)
C15 0.017(3) 0.036(4) 0.014(7) 0.000(3) 0.001(2) 0.007(2)
C16 0.011(2) 0.038(3) 0.024(3) -0.001(3) 0.000(2) 0.009(2)
C17 0.019(3) 0.038(3) 0.022(3) -0.008(2) -0.003(2) 0.005(2)
C18 0.021(3) 0.042(4) 0.009(5) 0.000(3) -0.001(3) 0.011(3)
C19 0.026(3) 0.031(3) 0.020(4) 0.005(2) 0.002(3) 0.007(2)
C20 0.019(3) 0.025(3) 0.030(4) 0.002(3) -0.007(3) 0.009(2)
N21 0.031(3) 0.046(3) 0.030(3) -0.013(3) -0.011(2) 0.018(2)
O22 0.047(3) 0.049(3) 0.030(3) -0.010(2) -0.004(2) -0.012(2)
O23 0.037(2) 0.066(3) 0.021(3) -0.010(2) -0.0083(19) 0.009(2)
N24 0.031(3) 0.041(3) 0.026(4) 0.007(2) 0.006(2) 0.014(2)
O25 0.065(3) 0.060(3) 0.021(3) 0.012(2) 0.008(2) 0.000(2)
O26 0.043(3) 0.040(2) 0.028(3) 0.007(2) 0.001(2) -0.003(2)
N27 0.026(3) 0.017(2) 0.013(5) 0.000(3) 0.003(2) 0.0042(18)
C28 0.030(3) 0.017(3) 0.031(3) -0.003(2) -0.007(2) -0.009(2)
C29 0.028(3) 0.028(3) 0.025(3) 0.002(2) -0.002(2) -0.012(2)
N30 0.017(2) 0.027(3) 0.015(5) 0.001(2) -0.002(2) -0.0057(18)
C31 0.020(3) 0.029(3) 0.022(3) 0.003(2) -0.002(2) -0.004(2)
C32 0.026(3) 0.030(3) 0.025(3) 0.006(2) 0.011(2) 0.008(2)
C33 0.023(3) 0.022(3) 0.021(3) -0.005(2) 0.000(2) 0.003(2)
C34 0.022(3) 0.017(3) 0.021(3) 0.004(2) -0.001(2) 0.001(2)

loop_
_atom_type_symbol
_atom_type_description
_atom_type_scat_dispersion_real
_atom_type_scat_dispersion_imag
_atom_type_scat_source
C C 0.0033 0.0016 'International Tables Vol C Tables 4.2.6.8 and 6.1.1.4'
H H 0 0 'International Tables Vol C Tables 4.2.6.8 and 6.1.1.4'
N N 0.0061 0.0033 'International Tables Vol C Tables 4.2.6.8 and 6.1.1.4'
O O 0.0106 0.006 'International Tables Vol C Tables 4.2.6.8 and 6.1.1.4'
I I -0.4742 1.8119 'International Tables Vol C Tables 4.2.6.8 and 6.1.1.4'

loop_
_geom_angle_atom_site_label_1
_geom_angle_atom_site_label_2
_geom_angle_atom_site_label_3
_geom_angle
_geom_angle_site_symmetry_1
_geom_angle_site_symmetry_3
_geom_angle_publ_flag
C7 C2 C3 119.8(9) . . ?
C7 C2 I1 120.8(5) . . ?
C3 C2 I1 119.3(6) . . ?
C4 C3 C2 118.5(6) . . ?
C4 C3 H3 120.8 . . ?
C2 C3 H3 120.8 . . ?
C5 C4 C3 123.6(7) . . ?
C5 C4 N8 118.2(7) . . ?
C3 C4 N8 118.2(5) . . ?
C4 C5 C6 116.9(10) . . ?
C4 C5 H5 121.5 . . ?
C6 C5 H5 121.5 . . ?
C7 C6 C5 122.8(7) . . ?
C7 C6 N11 119.0(5) . . ?
C5 C6 N11 118.2(7) . . ?
C6 C7 C2 118.3(6) . . ?
C6 C7 H7 120.8 . . ?
C2 C7 H7 120.8 . . ?
O9 N8 O10 124.6(6) . . ?
O9 N8 C4 117.5(5) . . ?
O10 N8 C4 117.9(5) . . ?
O13 N11 O12 125.1(5) . . ?
O13 N11 C6 117.8(5) . . ?
O12 N11 C6 117.1(5) . . ?
C16 C15 C20 121.7(10) . . ?
C16 C15 I14 119.2(6) . . ?
C20 C15 I14 119.1(6) . . ?
C15 C16 C17 118.1(7) . . ?
C15 C16 H16 120.9 . . ?
C17 C16 H16 120.9 . . ?
C18 C17 C16 122.6(6) . . ?
C18 C17 N21 119.2(7) . . ?
C16 C17 N21 118.2(5) . . ?
C17 C18 C19 116.8(9) . . ?
C17 C18 H18 121.6 . . ?
C19 C18 H18 121.6 . . ?
C18 C19 C20 123.3(7) . . ?
C18 C19 N24 119.0(7) . . ?
C20 C19 N24 117.8(5) . . ?
C15 C20 C19 117.5(7) . . ?
C15 C20 H20 121.3 . . ?
C19 C20 H20 121.3 . . ?
O22 N21 O23 123.5(6) . . ?
O22 N21 C17 119.2(6) . . ?
O23 N21 C17 117.2(6) . . ?
O26 N24 O25 124.5(6) . . ?
O26 N24 C19 118.5(6) . . ?
O25 N24 C19 117.0(6) . . ?
C28 N27 C32 108.4(6) . . ?
C28 N27 C34 109.0(5) . . ?
C32 N27 C34 108.2(5) . . ?
N27 C28 C29 109.8(5) . . ?
N27 C28 H28A 109.7 . . ?
C29 C28 H28A 109.7 . . ?
N27 C28 H28B 109.7 . . ?
C29 C28 H28B 109.7 . . ?
H28A C28 H28B 108.2 . . ?
N30 C29 C28 109.9(5) . . ?
N30 C29 H29A 109.7 . . ?
C28 C29 H29A 109.7 . . ?
N30 C29 H29B 109.7 . . ?
C28 C29 H29B 109.7 . . ?
H29A C29 H29B 108.2 . . ?
C29 N30 C31 108.5(6) . . ?
C29 N30 C33 107.5(5) . . ?
C31 N30 C33 107.8(5) . . ?
N30 C31 C32 109.9(5) . . ?
N30 C31 H31A 109.7 . . ?
C32 C31 H31A 109.7 . . ?
N30 C31 H31B 109.7 . . ?
C32 C31 H31B 109.7 . . ?
H31A C31 H31B 108.2 . . ?
N27 C32 C31 109.4(5) . . ?
N27 C32 H32A 109.8 . . ?
C31 C32 H32A 109.8 . . ?
N27 C32 H32B 109.8 . . ?
C31 C32 H32B 109.8 . . ?
H32A C32 H32B 108.2 . . ?
N30 C33 C34 109.6(5) . . ?
N30 C33 H33A 109.7 . . ?
C34 C33 H33A 109.7 . . ?
N30 C33 H33B 109.7 . . ?
C34 C33 H33B 109.7 . . ?
H33A C33 H33B 108.2 . . ?
N27 C34 C33 109.7(5) . . ?
N27 C34 H34A 109.7 . . ?
C33 C34 H34A 109.7 . . ?
N27 C34 H34B 109.7 . . ?
C33 C34 H34B 109.7 . . ?
H34A C34 H34B 108.2 . . ?

loop_
_geom_bond_atom_site_label_1
_geom_bond_atom_site_label_2
_geom_bond_distance
_geom_bond_site_symmetry_2
_geom_bond_publ_flag
I1 C2 2.108(12) . ?
C2 C7 1.405(10) . ?
C2 C3 1.407(10) . ?
C3 C4 1.386(9) . ?
C3 H3 0.95 . ?
C4 C5 1.363(11) . ?
C4 N8 1.478(7) . ?
C5 C6 1.398(11) . ?
C5 H5 0.95 . ?
C6 C7 1.388(8) . ?
C6 N11 1.485(7) . ?
C7 H7 0.95 . ?
N8 O9 1.223(7) . ?
N8 O10 1.233(6) . ?
N11 O13 1.228(6) . ?
N11 O12 1.231(7) . ?
I14 C15 2.140(12) . ?
C15 C16 1.372(10) . ?
C15 C20 1.376(10) . ?
C16 C17 1.396(9) . ?
C16 H16 0.95 . ?
C17 C18 1.369(10) . ?
C17 N21 1.472(8) . ?
C18 C19 1.372(10) . ?
C18 H18 0.95 . ?
C19 C20 1.392(9) . ?
C19 N24 1.484(8) . ?
C20 H20 0.95 . ?
N21 O22 1.219(7) . ?
N21 O23 1.234(7) . ?
N24 O26 1.205(7) . ?
N24 O25 1.229(7) . ?
N27 C28 1.460(8) . ?
N27 C32 1.471(7) . ?
N27 C34 1.488(8) . ?
C28 C29 1.549(8) . ?
C28 H28A 0.99 . ?
C28 H28B 0.99 . ?
C29 N30 1.477(7) . ?
C29 H29A 0.99 . ?
C29 H29B 0.99 . ?
N30 C31 1.481(7) . ?
N30 C33 1.495(8) . ?
C31 C32 1.547(7) . ?
C31 H31A 0.99 . ?
C31 H31B 0.99 . ?
C32 H32A 0.99 . ?
C32 H32B 0.99 . ?
C33 C34 1.534(7) . ?
C33 H33A 0.99 . ?
C33 H33B 0.99 . ?
C34 H34A 0.99 . ?
C34 H34B 0.99 . ?

loop_
_geom_torsion_atom_site_label_1
_geom_torsion_atom_site_label_2
_geom_torsion_atom_site_label_3
_geom_torsion_atom_site_label_4
_geom_torsion
_geom_torsion_site_symmetry_1
_geom_torsion_site_symmetry_2
_geom_torsion_site_symmetry_3
_geom_torsion_site_symmetry_4
_geom_torsion_publ_flag
C7 C2 C3 C4 0.9(7) . . . . ?
I1 C2 C3 C4 -179.0(4) . . . . ?
C2 C3 C4 C5 -3.1(8) . . . . ?
C2 C3 C4 N8 177.3(4) . . . . ?
C3 C4 C5 C6 2.9(8) . . . . ?
N8 C4 C5 C6 -177.4(5) . . . . ?
C4 C5 C6 C7 -0.7(8) . . . . ?
C4 C5 C6 N11 179.5(5) . . . . ?
C5 C6 C7 C2 -1.3(8) . . . . ?
N11 C6 C7 C2 178.6(4) . . . . ?
C3 C2 C7 C6 1.1(7) . . . . ?
I1 C2 C7 C6 -179.0(4) . . . . ?
C5 C4 N8 O9 -173.2(5) . . . . ?
C3 C4 N8 O9 6.4(7) . . . . ?
C5 C4 N8 O10 5.6(8) . . . . ?
C3 C4 N8 O10 -174.8(5) . . . . ?
C7 C6 N11 O13 -173.8(5) . . . . ?
C5 C6 N11 O13 6.0(7) . . . . ?
C7 C6 N11 O12 6.8(7) . . . . ?
C5 C6 N11 O12 -173.3(5) . . . . ?
C20 C15 C16 C17 1.0(8) . . . . ?
I14 C15 C16 C17 179.7(4) . . . . ?
C15 C16 C17 C18 1.9(8) . . . . ?
C15 C16 C17 N21 -178.9(5) . . . . ?
C16 C17 C18 C19 -2.9(8) . . . . ?
N21 C17 C18 C19 177.9(5) . . . . ?
C17 C18 C19 C20 1.1(9) . . . . ?
C17 C18 C19 N24 -178.2(5) . . . . ?
C16 C15 C20 C19 -2.6(8) . . . . ?
I14 C15 C20 C19 178.7(4) . . . . ?
C18 C19 C20 C15 1.5(8) . . . . ?
N24 C19 C20 C15 -179.1(4) . . . . ?
C18 C17 N21 O22 -180.0(5) . . . . ?
C16 C17 N21 O22 0.8(8) . . . . ?
C18 C17 N21 O23 -1.1(8) . . . . ?
C16 C17 N21 O23 179.6(5) . . . . ?
C18 C19 N24 O26 174.9(5) . . . . ?
C20 C19 N24 O26 -4.5(7) . . . . ?
C18 C19 N24 O25 -5.2(8) . . . . ?
C20 C19 N24 O25 175.4(5) . . . . ?
C32 N27 C28 C29 -50.8(7) . . . . ?
C34 N27 C28 C29 66.7(6) . . . . ?
N27 C28 C29 N30 -14.5(6) . . . . ?
C28 C29 N30 C31 66.0(7) . . . . ?
C28 C29 N30 C33 -50.4(7) . . . . ?
C29 N30 C31 C32 -48.4(7) . . . . ?
C33 N30 C31 C32 67.7(6) . . . . ?
C28 N27 C32 C31 68.5(7) . . . . ?
C34 N27 C32 C31 -49.6(7) . . . . ?
N30 C31 C32 N27 -16.3(6) . . . . ?
C29 N30 C33 C34 68.1(6) . . . . ?
C31 N30 C33 C34 -48.7(6) . . . . ?
C28 N27 C34 C33 -49.0(7) . . . . ?
C32 N27 C34 C33 68.7(6) . . . . ?
N30 C33 C34 N27 -16.6(6) . . . . ?
